data_7105631
loop_
_publ_author_name
S.Gao
O.Sato
'Yuan-Zhu Zhang'
B.Wang

_publ_section_title
;
 First Fe(II)-Based Cyano-Bridged Single Molecule Magnet [CrIIIFeII2] with
 a Large Anisotropy
;
_journal_issue 37
_journal_name_full Chem.Commun.
_journal_page_first 6959
_journal_paper_doi 10.1039/c0cc01581d
_journal_volume 46
_journal_year 2010
_chemical_formula_sum 'C36 H52 Cl Cr Fe2 N12 O13'
_chemical_formula_weight 1060.05
_chemical_name_common CrFe2
_chemical_name_systematic
;
?
;
_space_group_IT_number 15
_symmetry_cell_setting monoclinic
_symmetry_space_group_name_Hall '-C 2yc'
_symmetry_space_group_name_H-M 'C 1 2/c 1'
_atom_sites_solution_hydrogens geom
_atom_sites_solution_primary direct
_atom_sites_solution_secondary difmap
_audit_creation_method SHELXL-97
_cell_angle_alpha 90.00
_cell_angle_beta 102.1315(11)
_cell_angle_gamma 90.00
_cell_formula_units_Z 8
_cell_length_a 39.2891(14)
_cell_length_b 13.2292(5)
_cell_length_c 18.2658(7)
_cell_measurement_reflns_used 969
_cell_measurement_temperature 90(2)
_cell_measurement_theta_max 30.98
_cell_measurement_theta_min 1.78
_cell_volume 9281.9(6)
_computing_cell_refinement 'APEX2 (Bruker, 2004)'
_computing_data_collection 'APEX2 (Bruker, 2004)'
_computing_data_reduction 'SAINT-Plus (Bruker, 2004)'
_computing_molecular_graphics crystalMaker
_computing_publication_material 'Bruker SHELXTL'
_computing_structure_refinement 'SHELXL-97 (Sheldrick, 1997)'
_computing_structure_solution 'SHELXS-97 (Sheldrick, 1990)'
_diffrn_ambient_temperature 90(2)
_diffrn_measured_fraction_theta_full 0.998
_diffrn_measured_fraction_theta_max 0.998
_diffrn_measurement_device_type 'Bruker SMART APEX2'
_diffrn_measurement_method 'omega scan'
_diffrn_radiation_monochromator graphite
_diffrn_radiation_source 'fine-focus sealed tube'
_diffrn_radiation_type MoK\a
_diffrn_radiation_wavelength 0.71073
_diffrn_reflns_av_R_equivalents 0.0338
_diffrn_reflns_av_sigmaI/netI 0.0212
_diffrn_reflns_limit_h_max 50
_diffrn_reflns_limit_h_min -50
_diffrn_reflns_limit_k_max 17
_diffrn_reflns_limit_k_min -17
_diffrn_reflns_limit_l_max 23
_diffrn_reflns_limit_l_min -23
_diffrn_reflns_number 67615
_diffrn_reflns_theta_full 27.48
_diffrn_reflns_theta_max 27.48
_diffrn_reflns_theta_min 3.41
_exptl_absorpt_coefficient_mu 0.978
_exptl_absorpt_correction_T_max 0.9259
_exptl_absorpt_correction_T_min 0.8593
_exptl_absorpt_correction_type multi-scan
_exptl_absorpt_process_details 'Sadabs V2.10; Sheldrick, 1996'
_exptl_crystal_colour 'Dark Blue'
_exptl_crystal_density_diffrn 1.517
_exptl_crystal_density_method 'not measured'
_exptl_crystal_description Block
_exptl_crystal_F_000 4392
_exptl_crystal_size_max 0.16
_exptl_crystal_size_mid 0.13
_exptl_crystal_size_min 0.08
_refine_diff_density_max 1.730
_refine_diff_density_min -0.873
_refine_diff_density_rms 0.074
_refine_ls_extinction_method none
_refine_ls_goodness_of_fit_ref 1.037
_refine_ls_hydrogen_treatment mixed
_refine_ls_matrix_type full
_refine_ls_number_parameters 648
_refine_ls_number_reflns 10616
_refine_ls_number_restraints 18
_refine_ls_restrained_S_all 1.046
_refine_ls_R_factor_all 0.0461
_refine_ls_R_factor_gt 0.0407
_refine_ls_shift/su_max 0.002
_refine_ls_shift/su_mean 0.000
_refine_ls_structure_factor_coef Fsqd
_refine_ls_weighting_details 'calc w=1/[\s^2^(Fo^2^)+(0.0523P)^2^+27.0183P] where P=(Fo^2^+2Fc^2^)/3'
_refine_ls_weighting_scheme calc
_refine_ls_wR_factor_gt 0.1053
_refine_ls_wR_factor_ref 0.1094
_reflns_number_gt 9418
_reflns_number_total 10616
_reflns_threshold_expression >2sigma(I)
_cod_data_source_file c0cc01581d.txt
_cod_data_source_block CrFe2
_cod_depositor_comments
;
The following automatic conversions were performed:
'_symmetry_cell_setting' value 'Monoclinic' changed to 'monoclinic'
according to '/home/saulius/struct/CIF-dictionaries/cif_core.dic'
dictionary named 'cif_core.dic' version 2.4.1 from
2010-06-29.

'_exptl_absorpt_correction_type' value 'Multi-scan' changed
to 'multi-scan' according to
'/home/saulius/struct/CIF-dictionaries/cif_core.dic' dictionary named
'cif_core.dic' version 2.4.1 from 2010-06-29.

Automatic conversion script
Id: cif_fix_enum 1527 2010-12-29 10:47:43Z saulius 
;
_cod_original_sg_symbol_H-M C2/c
_cod_database_code 7105631

loop_
_symmetry_equiv_pos_as_xyz
'x, y, z'
'-x, y, -z+1/2'
'x+1/2, y+1/2, z'
'-x+1/2, y+1/2, -z+1/2'
'-x, -y, -z'
'x, -y, z-1/2'
'-x+1/2, -y+1/2, -z'
'x+1/2, -y+1/2, z-1/2'

loop_
_atom_site_label
_atom_site_type_symbol
_atom_site_fract_x
_atom_site_fract_y
_atom_site_fract_z
_atom_site_U_iso_or_equiv
_atom_site_adp_type
_atom_site_occupancy
_atom_site_symmetry_multiplicity
_atom_site_calc_flag
_atom_site_refinement_flags
_atom_site_disorder_assembly
_atom_site_disorder_group
Cr1 Cr 0.2500 1.2500 0.0000 0.01343(10) Uani 1 2 d S . .
Cr2 Cr 0.0000 0.76880(3) -0.7500 0.01516(10) Uani 1 2 d S . .
Fe1 Fe 0.202490(7) 1.14786(2) -0.288823(15) 0.01549(8) Uani 1 1 d . . .
Fe2 Fe 0.058361(8) 0.76077(3) -0.462178(17) 0.02405(9) Uani 1 1 d . . .
Cl1 Cl 0.122168(16) 0.76064(5) -0.05185(4) 0.03223(14) Uani 1 1 d D . .
N1 N 0.22608(5) 1.19827(14) -0.17769(10) 0.0190(3) Uani 1 1 d . . .
N2 N 0.29404(5) 1.44480(15) -0.03215(10) 0.0240(4) Uani 1 1 d . . .
N3 N 0.18147(6) 1.38394(19) -0.00489(16) 0.0441(6) Uani 1 1 d . . .
N4 N 0.02589(5) 0.77240(15) -0.57077(10) 0.0221(4) Uani 1 1 d . . .
N5 N 0.05976(5) 0.93672(16) -0.74901(11) 0.0270(4) Uani 1 1 d . . .
N6 N 0.05898(5) 0.59867(15) -0.74973(10) 0.0240(4) Uani 1 1 d . . .
N7 N 0.22913(5) 1.24151(14) -0.35533(10) 0.0185(4) Uani 1 1 d . . .
N8 N 0.17213(5) 1.28679(15) -0.31614(10) 0.0214(4) Uani 1 1 d . . .
N9 N 0.24751(5) 1.06321(14) -0.31097(10) 0.0190(4) Uani 1 1 d . . .
N10 N 0.02071(5) 0.69000(16) -0.40964(10) 0.0245(4) Uani 1 1 d . . .
N11 N 0.03091(5) 0.88183(15) -0.41614(10) 0.0229(4) Uani 1 1 d . . .
N12 N 0.06262(5) 0.59561(17) -0.47561(11) 0.0298(5) Uani 1 1 d . . .
O1 O 0.15231(4) 1.12986(12) -0.24848(9) 0.0232(3) Uani 1 1 d . . .
O2 O 0.20196(4) 0.99046(12) -0.23548(8) 0.0215(3) Uani 1 1 d . . .
O3 O 0.08256(4) 0.91264(15) -0.48493(9) 0.0326(4) Uani 1 1 d . . .
O4 O 0.10445(4) 0.73085(15) -0.51466(9) 0.0326(4) Uani 1 1 d . . .
O5 O 0.17180(4) 1.08033(13) -0.39125(9) 0.0243(3) Uani 1 1 d D . .
H3W1 H 0.0758(10) 0.9200(12) -0.2451(19) 0.064(12) Uiso 1 1 d D . .
H3W2 H 0.0939(8) 0.847(2) -0.2003(10) 0.052(10) Uiso 1 1 d D . .
O6 O 0.09651(5) 0.7526(2) -0.35794(11) 0.0506(6) Uani 1 1 d D . .
H4W1 H 0.1180(4) 0.729(3) -0.348(2) 0.063(12) Uiso 1 1 d D . .
H4W2 H 0.0944(9) 0.796(2) -0.3267(16) 0.061(11) Uiso 1 1 d D . .
C1 C 0.23507(5) 1.21830(15) -0.11493(11) 0.0172(4) Uani 1 1 d . . .
C2 C 0.27806(6) 1.37605(16) -0.02090(11) 0.0185(4) Uani 1 1 d . . .
C3 C 0.20585(6) 1.33662(17) -0.00470(13) 0.0232(4) Uani 1 1 d . . .
C4 C 0.01440(5) 0.77093(16) -0.63414(12) 0.0186(4) Uani 1 1 d . . .
C5 C 0.03824(6) 0.87708(17) -0.75025(12) 0.0205(4) Uani 1 1 d . . .
C6 C 0.03768(6) 0.65870(16) -0.75062(11) 0.0196(4) Uani 1 1 d . . .
C7 C 0.26453(7) 1.36540(19) -0.43467(13) 0.0296(5) Uani 1 1 d . . .
H7 H 0.2771 1.4089 -0.4609 0.036 Uiso 1 1 calc R . .
C8 C 0.23301(7) 1.39634(18) -0.41987(13) 0.0271(5) Uani 1 1 d . . .
H8 H 0.2233 1.4600 -0.4369 0.033 Uiso 1 1 calc R . .
C9 C 0.21585(6) 1.33157(17) -0.37924(12) 0.0221(4) Uani 1 1 d . . .
C10 C 0.18201(6) 1.35313(18) -0.35786(13) 0.0261(5) Uani 1 1 d . . .
C11 C 0.16234(10) 1.4462(3) -0.3868(2) 0.0582(10) Uani 1 1 d . . .
H111 H 0.1409 1.4496 -0.3677 0.087 Uiso 1 1 calc R . .
H112 H 0.1566 1.4443 -0.4416 0.087 Uiso 1 1 calc R . .
H11C H 0.1767 1.5058 -0.3700 0.087 Uiso 1 1 calc R . .
C12 C 0.13855(6) 1.2944(2) -0.29395(14) 0.0295(5) Uani 1 1 d . . .
H121 H 0.1195 1.2747 -0.3362 0.035 Uiso 1 1 calc R . .
H122 H 0.1345 1.3649 -0.2797 0.035 Uiso 1 1 calc R . .
C13 C 0.13921(6) 1.22457(19) -0.22816(14) 0.0278(5) Uani 1 1 d . . .
H131 H 0.1546 1.2521 -0.1825 0.033 Uiso 1 1 calc R . .
H132 H 0.1155 1.2162 -0.2185 0.033 Uiso 1 1 calc R . .
C14 C 0.15325(6) 1.05139(19) -0.19399(13) 0.0262(5) Uani 1 1 d . . .
H141 H 0.1295 1.0368 -0.1863 0.031 Uiso 1 1 calc R . .
H142 H 0.1681 1.0714 -0.1455 0.031 Uiso 1 1 calc R . .
C15 C 0.16810(6) 0.96096(19) -0.22552(13) 0.0266(5) Uani 1 1 d . . .
H151 H 0.1699 0.9031 -0.1906 0.032 Uiso 1 1 calc R . .
H152 H 0.1532 0.9411 -0.2740 0.032 Uiso 1 1 calc R . .
C16 C 0.21815(6) 0.91681(17) -0.27480(13) 0.0252(5) Uani 1 1 d . . .
H161 H 0.2035 0.9038 -0.3250 0.030 Uiso 1 1 calc R . .
H162 H 0.2215 0.8524 -0.2466 0.030 Uiso 1 1 calc R . .
C17 C 0.25286(6) 0.96040(18) -0.28179(13) 0.0257(5) Uani 1 1 d . . .
H171 H 0.2690 0.9611 -0.2322 0.031 Uiso 1 1 calc R . .
H172 H 0.2633 0.9183 -0.3161 0.031 Uiso 1 1 calc R . .
C18 C 0.26907(6) 1.10515(17) -0.34465(12) 0.0216(4) Uani 1 1 d . . .
C19 C 0.30166(7) 1.0579(2) -0.35888(18) 0.0402(7) Uani 1 1 d . . .
H191 H 0.3042 0.9898 -0.3373 0.060 Uiso 1 1 calc R . .
H192 H 0.3218 1.0992 -0.3358 0.060 Uiso 1 1 calc R . .
H19C H 0.3003 1.0537 -0.4130 0.060 Uiso 1 1 calc R . .
C20 C 0.25920(6) 1.20975(17) -0.37189(11) 0.0196(4) Uani 1 1 d . . .
C21 C 0.27792(6) 1.27055(19) -0.41116(13) 0.0256(5) Uani 1 1 d . . .
H211 H 0.2993 1.2481 -0.4218 0.031 Uiso 1 1 calc R . .
C22 C -0.02623(7) 0.6003(2) -0.33800(14) 0.0331(6) Uani 1 1 d . . .
H221 H -0.0423 0.5693 -0.3128 0.040 Uiso 1 1 calc R . .
C23 C -0.02509(7) 0.7053(2) -0.34337(13) 0.0288(5) Uani 1 1 d . . .
H231 H -0.0405 0.7467 -0.3229 0.035 Uiso 1 1 calc R . .
C24 C -0.00068(6) 0.74783(18) -0.37965(12) 0.0246(5) Uani 1 1 d . . .
C25 C 0.00450(6) 0.85886(18) -0.38836(12) 0.0233(4) Uani 1 1 d . . .
C26 C -0.02057(7) 0.93004(19) -0.36459(14) 0.0294(5) Uani 1 1 d . . .
H261 H -0.0140 0.9997 -0.3735 0.044 Uiso 1 1 calc R . .
H262 H -0.0201 0.9207 -0.3111 0.044 Uiso 1 1 calc R . .
H26C H -0.0441 0.9165 -0.3935 0.044 Uiso 1 1 calc R . .
C27 C 0.04057(6) 0.98657(19) -0.42758(13) 0.0278(5) Uani 1 1 d . . .
H271 H 0.0366 1.0294 -0.3857 0.033 Uiso 1 1 calc R . .
H272 H 0.0263 1.0132 -0.4748 0.033 Uiso 1 1 calc R . .
C28 C 0.07869(6) 0.9878(2) -0.43113(14) 0.0326(5) Uani 1 1 d . . .
H281 H 0.0855 1.0552 -0.4470 0.039 Uiso 1 1 calc R . .
H282 H 0.0934 0.9716 -0.3816 0.039 Uiso 1 1 calc R . .
C29 C 0.11748(7) 0.9036(3) -0.49645(15) 0.0394(7) Uani 1 1 d . . .
H291 H 0.1340 0.8899 -0.4485 0.047 Uiso 1 1 calc R . .
H292 H 0.1247 0.9664 -0.5184 0.047 Uiso 1 1 calc R . .
C30 C 0.11660(7) 0.8171(3) -0.54920(15) 0.0391(6) Uani 1 1 d . . .
H301 H 0.1007 0.8321 -0.5976 0.047 Uiso 1 1 calc R . .
H302 H 0.1402 0.8041 -0.5585 0.047 Uiso 1 1 calc R . .
C31 C 0.09859(6) 0.6436(2) -0.56225(13) 0.0338(6) Uani 1 1 d . . .
H311 H 0.1198 0.6265 -0.5807 0.041 Uiso 1 1 calc R . .
H312 H 0.0793 0.6561 -0.6058 0.041 Uiso 1 1 calc R . .
C32 C 0.08930(7) 0.5591(2) -0.51469(14) 0.0374(6) Uani 1 1 d . . .
H321 H 0.0803 0.5005 -0.5466 0.045 Uiso 1 1 calc R . .
H322 H 0.1102 0.5373 -0.4778 0.045 Uiso 1 1 calc R . .
C33 C 0.04464(7) 0.5362(2) -0.44364(13) 0.0318(5) Uani 1 1 d . . .
C34 C 0.04747(8) 0.4231(2) -0.44006(15) 0.0390(6) Uani 1 1 d . . .
H341 H 0.0650 0.4006 -0.4677 0.058 Uiso 1 1 calc R . .
H342 H 0.0249 0.3931 -0.4625 0.058 Uiso 1 1 calc R . .
H34C H 0.0544 0.4017 -0.3877 0.058 Uiso 1 1 calc R . .
C35 C 0.01936(7) 0.58871(19) -0.40558(12) 0.0285(5) Uani 1 1 d . . .
C36 C -0.00400(7) 0.5413(2) -0.36920(13) 0.0324(5) Uani 1 1 d . . .
H361 H -0.0047 0.4697 -0.3659 0.039 Uiso 1 1 calc R . .
O11 O 0.08225(5) 0.85925(14) -0.24386(10) 0.0311(4) Uani 1 1 d D . .
H1W1 H 0.1822(8) 1.0402(18) -0.4144(15) 0.042(9) Uiso 1 1 d D . .
H1W2 H 0.1629(8) 1.1255(18) -0.4214(14) 0.049(10) Uiso 1 1 d D . .
O12 O 0.10705(10) 0.4402(3) -0.7637(3) 0.1377(19) Uani 1 1 d . . .
H2W1 H 0.0917 0.4946 -0.7625 0.207 Uiso 1 1 d R . .
H2W2 H 0.1177 0.4771 -0.7187 0.207 Uiso 1 1 d R . .
O13 O 0.1622(3) 0.7308(8) -0.3655(6) 0.076(3) Uani 0.521(19) 1 d P . .
O14 O 0.1776(3) 0.6893(8) -0.3185(10) 0.091(6) Uani 0.479(19) 1 d P . .
O7 O 0.15441(6) 0.7577(2) -0.00152(15) 0.0494(8) Uani 0.826(3) 1 d P A 1
O8 O 0.11784(9) 0.6734(3) -0.1015(2) 0.0783(11) Uani 0.826(3) 1 d P A 1
O9 O 0.12008(13) 0.8494(3) -0.09430(19) 0.0986(16) Uani 0.826(3) 1 d P A 1
O10 O 0.09428(9) 0.7582(4) -0.0149(2) 0.0913(14) Uani 0.826(3) 1 d P A 1
O101 O 0.1202(2) 0.7964(8) 0.0312(5) 0.026(2) Uani 0.174(3) 1 d PD A 2
O71 O 0.1491(3) 0.6845(9) -0.0366(7) 0.047(3) Uani 0.174(3) 1 d PD A 2
O81 O 0.1435(4) 0.8553(10) -0.0642(10) 0.0783(11) Uani 0.174(3) 1 d PD A 2
O91 O 0.0910(4) 0.7540(12) -0.0940(8) 0.0986(16) Uani 0.174(3) 1 d PD A 2

loop_
_atom_site_aniso_label
_atom_site_aniso_U_11
_atom_site_aniso_U_22
_atom_site_aniso_U_33
_atom_site_aniso_U_23
_atom_site_aniso_U_13
_atom_site_aniso_U_12
Cr1 0.0156(2) 0.0152(2) 0.0096(2) -0.00108(15) 0.00288(16) -0.00086(16)
Cr2 0.0158(2) 0.0160(2) 0.0122(2) 0.000 -0.00034(16) 0.000
Fe1 0.01580(14) 0.01896(15) 0.01154(14) -0.00104(10) 0.00246(10) 0.00046(11)
Fe2 0.01891(16) 0.0399(2) 0.01239(15) -0.00373(12) 0.00117(12) 0.00199(13)
Cl1 0.0257(3) 0.0408(3) 0.0301(3) 0.0060(2) 0.0056(2) 0.0025(2)
N1 0.0217(9) 0.0192(8) 0.0158(8) 0.0006(7) 0.0033(7) -0.0012(7)
N2 0.0295(10) 0.0236(9) 0.0204(9) -0.0005(7) 0.0083(8) -0.0030(8)
N3 0.0243(11) 0.0380(13) 0.0664(17) -0.0228(12) 0.0013(11) 0.0039(10)
N4 0.0203(9) 0.0267(10) 0.0184(9) -0.0018(7) 0.0017(7) -0.0003(7)
N5 0.0249(10) 0.0271(10) 0.0284(10) -0.0009(8) 0.0044(8) -0.0032(8)
N6 0.0262(10) 0.0240(9) 0.0210(9) -0.0011(7) 0.0031(7) 0.0034(8)
N7 0.0207(9) 0.0212(9) 0.0130(8) -0.0008(6) 0.0023(7) -0.0003(7)
N8 0.0212(9) 0.0254(9) 0.0167(8) -0.0019(7) 0.0019(7) 0.0046(7)
N9 0.0204(9) 0.0204(9) 0.0159(8) -0.0004(7) 0.0029(7) 0.0019(7)
N10 0.0264(10) 0.0313(10) 0.0149(8) 0.0008(7) 0.0020(7) 0.0030(8)
N11 0.0226(9) 0.0317(10) 0.0139(8) -0.0027(7) 0.0026(7) -0.0007(8)
N12 0.0292(10) 0.0399(12) 0.0173(9) -0.0021(8) -0.0016(8) 0.0097(9)
O1 0.0220(8) 0.0289(8) 0.0202(7) 0.0005(6) 0.0076(6) 0.0006(6)
O2 0.0220(7) 0.0226(8) 0.0206(7) 0.0010(6) 0.0062(6) -0.0009(6)
O3 0.0222(8) 0.0518(11) 0.0252(8) -0.0111(8) 0.0083(7) -0.0109(8)
O4 0.0229(8) 0.0548(12) 0.0201(8) -0.0096(8) 0.0046(7) 0.0029(8)
O5 0.0210(8) 0.0305(9) 0.0205(8) -0.0096(7) 0.0023(6) 0.0023(7)
O6 0.0299(10) 0.0932(18) 0.0236(9) -0.0252(10) -0.0060(8) 0.0224(11)
C1 0.0188(9) 0.0171(9) 0.0160(9) 0.0002(7) 0.0044(7) -0.0011(8)
C2 0.0224(10) 0.0198(10) 0.0136(9) -0.0008(7) 0.0043(8) -0.0001(8)
C3 0.0221(11) 0.0209(10) 0.0257(11) -0.0061(8) 0.0025(8) -0.0021(8)
C4 0.0176(10) 0.0187(10) 0.0188(10) -0.0013(8) 0.0023(8) 0.0001(8)
C5 0.0205(10) 0.0216(10) 0.0185(10) 0.0006(8) 0.0018(8) 0.0029(8)
C6 0.0214(10) 0.0218(10) 0.0145(9) -0.0010(8) 0.0013(8) -0.0035(8)
C7 0.0396(14) 0.0293(12) 0.0209(11) 0.0016(9) 0.0085(10) -0.0107(10)
C8 0.0379(13) 0.0229(11) 0.0191(10) 0.0036(8) 0.0026(9) -0.0026(10)
C9 0.0278(11) 0.0224(10) 0.0150(9) 0.0012(8) 0.0021(8) 0.0014(9)
C10 0.0276(12) 0.0279(12) 0.0216(11) 0.0039(9) 0.0026(9) 0.0076(9)
C11 0.060(2) 0.057(2) 0.061(2) 0.0353(17) 0.0207(17) 0.0360(17)
C12 0.0215(11) 0.0368(13) 0.0311(12) 0.0013(10) 0.0077(9) 0.0095(10)
C13 0.0240(11) 0.0350(13) 0.0267(11) -0.0025(10) 0.0104(9) 0.0058(10)
C14 0.0236(11) 0.0344(12) 0.0222(11) 0.0042(9) 0.0083(9) -0.0051(9)
C15 0.0255(11) 0.0296(12) 0.0249(11) 0.0052(9) 0.0058(9) -0.0070(9)
C16 0.0337(12) 0.0191(10) 0.0237(11) 0.0030(8) 0.0080(9) 0.0036(9)
C17 0.0278(11) 0.0234(11) 0.0266(11) 0.0044(9) 0.0073(9) 0.0079(9)
C18 0.0204(10) 0.0258(11) 0.0185(10) -0.0020(8) 0.0039(8) 0.0016(8)
C19 0.0330(14) 0.0397(15) 0.0544(17) 0.0100(13) 0.0240(13) 0.0121(12)
C20 0.0208(10) 0.0231(10) 0.0148(9) -0.0023(8) 0.0034(8) -0.0022(8)
C21 0.0261(11) 0.0322(12) 0.0204(10) -0.0032(9) 0.0094(9) -0.0059(9)
C22 0.0359(13) 0.0410(14) 0.0230(11) 0.0093(10) 0.0075(10) -0.0018(11)
C23 0.0311(12) 0.0362(13) 0.0204(11) 0.0036(10) 0.0086(9) 0.0030(10)
C24 0.0257(11) 0.0333(12) 0.0142(10) 0.0027(8) 0.0024(8) 0.0021(9)
C25 0.0234(11) 0.0318(12) 0.0142(9) -0.0021(8) 0.0029(8) 0.0004(9)
C26 0.0296(12) 0.0320(13) 0.0286(12) -0.0034(10) 0.0110(10) -0.0004(10)
C27 0.0251(11) 0.0341(13) 0.0237(11) -0.0012(9) 0.0036(9) -0.0060(10)
C28 0.0273(12) 0.0445(15) 0.0257(12) -0.0085(11) 0.0046(9) -0.0103(11)
C29 0.0242(12) 0.0647(19) 0.0317(13) -0.0103(13) 0.0114(10) -0.0128(12)
C30 0.0257(12) 0.067(2) 0.0267(12) -0.0085(13) 0.0112(10) -0.0059(12)
C31 0.0196(11) 0.0595(17) 0.0210(11) -0.0122(11) 0.0012(9) 0.0070(11)
C32 0.0308(13) 0.0512(17) 0.0268(12) -0.0086(11) -0.0015(10) 0.0167(12)
C33 0.0366(13) 0.0375(14) 0.0170(10) 0.0002(10) -0.0042(9) 0.0119(11)
C34 0.0525(17) 0.0386(15) 0.0241(12) 0.0039(11) 0.0038(11) 0.0155(13)
C35 0.0339(13) 0.0331(12) 0.0157(10) 0.0047(9) -0.0009(9) 0.0064(10)
C36 0.0422(14) 0.0312(13) 0.0215(11) 0.0072(9) 0.0014(10) 0.0041(11)
O11 0.0407(10) 0.0296(9) 0.0218(8) -0.0017(7) 0.0040(7) 0.0099(8)
O12 0.077(2) 0.101(3) 0.236(6) -0.056(3) 0.035(3) 0.041(2)
O13 0.081(5) 0.088(5) 0.064(5) -0.016(4) 0.027(4) -0.007(4)
O14 0.083(6) 0.077(6) 0.127(12) -0.044(7) 0.054(7) -0.023(5)
O7 0.0284(13) 0.080(2) 0.0337(13) -0.0032(13) -0.0073(10) 0.0082(12)
O8 0.067(2) 0.079(2) 0.078(2) -0.0387(19) -0.0111(17) 0.0161(18)
O9 0.147(4) 0.073(2) 0.0493(18) 0.0296(17) -0.041(2) -0.049(2)
O10 0.0457(19) 0.141(4) 0.096(3) -0.031(3) 0.036(2) -0.024(2)
O101 0.027(5) 0.038(5) 0.015(4) -0.012(4) 0.008(4) -0.009(4)
O71 0.046(7) 0.043(7) 0.062(8) 0.006(6) 0.033(6) 0.026(6)
O81 0.067(2) 0.079(2) 0.078(2) -0.0387(19) -0.0111(17) 0.0161(18)
O91 0.147(4) 0.073(2) 0.0493(18) 0.0296(17) -0.041(2) -0.049(2)

loop_
_atom_type_symbol
_atom_type_description
_atom_type_scat_dispersion_real
_atom_type_scat_dispersion_imag
_atom_type_scat_source
C C 0.0033 0.0016 'International Tables Vol C Tables 4.2.6.8 and 6.1.1.4'
H H 0.0000 0.0000 'International Tables Vol C Tables 4.2.6.8 and 6.1.1.4'
N N 0.0061 0.0033 'International Tables Vol C Tables 4.2.6.8 and 6.1.1.4'
O O 0.0106 0.0060 'International Tables Vol C Tables 4.2.6.8 and 6.1.1.4'
Cr Cr 0.3209 0.6236 'International Tables Vol C Tables 4.2.6.8 and 6.1.1.4'
Fe Fe 0.3463 0.8444 'International Tables Vol C Tables 4.2.6.8 and 6.1.1.4'
Cl Cl 0.1484 0.1585 'International Tables Vol C Tables 4.2.6.8 and 6.1.1.4'

loop_
_geom_angle_atom_site_label_1
_geom_angle_atom_site_label_2
_geom_angle_atom_site_label_3
_geom_angle
_geom_angle_site_symmetry_1
_geom_angle_site_symmetry_3
_geom_angle_publ_flag
C3 Cr1 C3 180.00(7) 7_575 . ?
C3 Cr1 C2 91.17(9) 7_575 7_575 ?
C3 Cr1 C2 88.83(9) . 7_575 ?
C3 Cr1 C2 88.83(9) 7_575 . ?
C3 Cr1 C2 91.17(9) . . ?
C2 Cr1 C2 180.000(1) 7_575 . ?
C3 Cr1 C1 90.78(8) 7_575 7_575 ?
C3 Cr1 C1 89.22(8) . 7_575 ?
C2 Cr1 C1 91.38(8) 7_575 7_575 ?
C2 Cr1 C1 88.62(8) . 7_575 ?
C3 Cr1 C1 89.22(8) 7_575 . ?
C3 Cr1 C1 90.78(8) . . ?
C2 Cr1 C1 88.62(8) 7_575 . ?
C2 Cr1 C1 91.38(8) . . ?
C1 Cr1 C1 180.000(1) 7_575 . ?
C4 Cr2 C4 178.44(12) . 2_553 ?
C4 Cr2 C5 91.76(8) . 2_553 ?
C4 Cr2 C5 87.16(8) 2_553 2_553 ?
C4 Cr2 C5 87.16(8) . . ?
C4 Cr2 C5 91.76(8) 2_553 . ?
C5 Cr2 C5 92.77(12) 2_553 . ?
C4 Cr2 C6 92.63(8) . 2_553 ?
C4 Cr2 C6 88.46(8) 2_553 2_553 ?
C5 Cr2 C6 88.10(8) 2_553 2_553 ?
C5 Cr2 C6 179.11(9) . 2_553 ?
C4 Cr2 C6 88.46(8) . . ?
C4 Cr2 C6 92.63(8) 2_553 . ?
C5 Cr2 C6 179.11(9) 2_553 . ?
C5 Cr2 C6 88.10(8) . . ?
C6 Cr2 C6 91.02(12) 2_553 . ?
N1 Fe1 N7 100.94(7) . . ?
N1 Fe1 N8 93.48(7) . . ?
N7 Fe1 N8 72.23(7) . . ?
N1 Fe1 O5 169.06(7) . . ?
N7 Fe1 O5 89.91(7) . . ?
N8 Fe1 O5 88.40(7) . . ?
N1 Fe1 N9 97.32(7) . . ?
N7 Fe1 N9 71.61(7) . . ?
N8 Fe1 N9 143.60(7) . . ?
O5 Fe1 N9 87.42(6) . . ?
N1 Fe1 O1 87.56(6) . . ?
N7 Fe1 O1 143.69(7) . . ?
N8 Fe1 O1 72.05(7) . . ?
O5 Fe1 O1 82.77(6) . . ?
N9 Fe1 O1 142.82(6) . . ?
N1 Fe1 O2 85.50(6) . . ?
N7 Fe1 O2 143.90(6) . . ?
N8 Fe1 O2 143.39(6) . . ?
O5 Fe1 O2 86.57(6) . . ?
N9 Fe1 O2 72.35(6) . . ?
O1 Fe1 O2 71.34(6) . . ?
N4 Fe2 N10 96.56(7) . . ?
N4 Fe2 O6 173.22(8) . . ?
N10 Fe2 O6 90.00(9) . . ?
N4 Fe2 N11 93.31(7) . . ?
N10 Fe2 N11 72.89(8) . . ?
O6 Fe2 N11 90.27(7) . . ?
N4 Fe2 N12 90.72(7) . . ?
N10 Fe2 N12 72.11(8) . . ?
O6 Fe2 N12 89.65(9) . . ?
N11 Fe2 N12 145.00(8) . . ?
N4 Fe2 O4 89.66(7) . . ?
N10 Fe2 O4 143.72(8) . . ?
O6 Fe2 O4 84.01(7) . . ?
N11 Fe2 O4 142.59(8) . . ?
N12 Fe2 O4 72.11(8) . . ?
N4 Fe2 O3 87.59(7) . . ?
N10 Fe2 O3 144.56(7) . . ?
O6 Fe2 O3 88.07(9) . . ?
N11 Fe2 O3 71.74(7) . . ?
N12 Fe2 O3 143.21(7) . . ?
O4 Fe2 O3 71.14(7) . . ?
O91 Cl1 O9 77.9(6) . . ?
O91 Cl1 O7 172.9(6) . . ?
O9 Cl1 O7 109.1(2) . . ?
O91 Cl1 O10 63.4(8) . . ?
O9 Cl1 O10 109.0(3) . . ?
O7 Cl1 O10 111.9(2) . . ?
O91 Cl1 O71 128.7(9) . . ?
O9 Cl1 O71 130.3(5) . . ?
O7 Cl1 O71 47.9(6) . . ?
O10 Cl1 O71 120.4(5) . . ?
O91 Cl1 O8 66.8(8) . . ?
O9 Cl1 O8 109.5(2) . . ?
O7 Cl1 O8 110.97(19) . . ?
O10 Cl1 O8 106.3(2) . . ?
O71 Cl1 O8 63.4(6) . . ?
O91 Cl1 O81 115.9(8) . . ?
O9 Cl1 O81 37.9(6) . . ?
O7 Cl1 O81 71.2(6) . . ?
O10 Cl1 O81 126.1(6) . . ?
O71 Cl1 O81 101.3(7) . . ?
O8 Cl1 O81 123.1(7) . . ?
O91 Cl1 O101 110.6(9) . . ?
O9 Cl1 O101 105.5(4) . . ?
O7 Cl1 O101 66.7(3) . . ?
O10 Cl1 O101 49.8(4) . . ?
O71 Cl1 O101 101.7(6) . . ?
O8 Cl1 O101 143.1(4) . . ?
O81 Cl1 O101 92.0(7) . . ?
C1 N1 Fe1 170.57(17) . . ?
C4 N4 Fe2 165.61(18) . . ?
C9 N7 C20 120.34(19) . . ?
C9 N7 Fe1 119.63(15) . . ?
C20 N7 Fe1 120.02(14) . . ?
C10 N8 C12 121.6(2) . . ?
C10 N8 Fe1 119.60(16) . . ?
C12 N8 Fe1 118.30(15) . . ?
C18 N9 C17 121.53(19) . . ?
C18 N9 Fe1 120.57(15) . . ?
C17 N9 Fe1 117.79(14) . . ?
C24 N10 C35 120.9(2) . . ?
C24 N10 Fe2 119.13(17) . . ?
C35 N10 Fe2 119.99(16) . . ?
C25 N11 C27 122.4(2) . . ?
C25 N11 Fe2 118.81(17) . . ?
C27 N11 Fe2 118.24(14) . . ?
C33 N12 C32 122.7(2) . . ?
C33 N12 Fe2 119.73(17) . . ?
C32 N12 Fe2 117.23(18) . . ?
C13 O1 C14 114.31(17) . . ?
C13 O1 Fe1 112.22(13) . . ?
C14 O1 Fe1 113.97(13) . . ?
C15 O2 C16 113.52(17) . . ?
C15 O2 Fe1 113.03(13) . . ?
C16 O2 Fe1 110.97(12) . . ?
C28 O3 C29 113.72(19) . . ?
C28 O3 Fe2 112.10(14) . . ?
C29 O3 Fe2 113.44(18) . . ?
C30 O4 C31 113.55(19) . . ?
C30 O4 Fe2 114.77(16) . . ?
C31 O4 Fe2 110.98(14) . . ?
N1 C1 Cr1 177.63(19) . . ?
N2 C2 Cr1 178.9(2) . . ?
N3 C3 Cr1 177.8(2) . . ?
N4 C4 Cr2 172.92(19) . . ?
N5 C5 Cr2 178.7(2) . . ?
N6 C6 Cr2 178.6(2) . . ?
C8 C7 C21 120.1(2) . . ?
C7 C8 C9 118.3(2) . . ?
N7 C9 C8 121.4(2) . . ?
N7 C9 C10 113.17(19) . . ?
C8 C9 C10 125.4(2) . . ?
N8 C10 C9 115.2(2) . . ?
N8 C10 C11 125.4(2) . . ?
C9 C10 C11 119.4(2) . . ?
N8 C12 C13 108.20(19) . . ?
O1 C13 C12 105.99(18) . . ?
O1 C14 C15 105.47(17) . . ?
O2 C15 C14 106.14(18) . . ?
O2 C16 C17 106.61(18) . . ?
N9 C17 C16 108.87(18) . . ?
N9 C18 C20 114.33(19) . . ?
N9 C18 C19 125.6(2) . . ?
C20 C18 C19 120.1(2) . . ?
N7 C20 C21 121.4(2) . . ?
N7 C20 C18 113.12(18) . . ?
C21 C20 C18 125.5(2) . . ?
C20 C21 C7 118.4(2) . . ?
C36 C22 C23 120.1(2) . . ?
C22 C23 C24 118.1(2) . . ?
N10 C24 C23 121.2(2) . . ?
N10 C24 C25 114.0(2) . . ?
C23 C24 C25 124.7(2) . . ?
N11 C25 C26 127.1(2) . . ?
N11 C25 C24 114.5(2) . . ?
C26 C25 C24 118.4(2) . . ?
N11 C27 C28 107.8(2) . . ?
O3 C28 C27 105.76(19) . . ?
O3 C29 C30 105.4(2) . . ?
O4 C30 C29 106.9(2) . . ?
O4 C31 C32 106.0(2) . . ?
N12 C32 C31 108.7(2) . . ?
N12 C33 C35 114.3(2) . . ?
N12 C33 C34 126.2(2) . . ?
C35 C33 C34 119.5(2) . . ?
N10 C35 C36 120.9(2) . . ?
N10 C35 C33 113.5(2) . . ?
C36 C35 C33 125.6(2) . . ?
C22 C36 C35 118.7(2) . . ?

loop_
_geom_bond_atom_site_label_1
_geom_bond_atom_site_label_2
_geom_bond_distance
_geom_bond_site_symmetry_2
_geom_bond_publ_flag
Cr1 C3 2.065(2) 7_575 ?
Cr1 C3 2.065(2) . ?
Cr1 C2 2.078(2) 7_575 ?
Cr1 C2 2.078(2) . ?
Cr1 C1 2.100(2) 7_575 ?
Cr1 C1 2.100(2) . ?
Cr2 C4 2.073(2) . ?
Cr2 C4 2.073(2) 2_553 ?
Cr2 C5 2.077(2) 2_553 ?
Cr2 C5 2.077(2) . ?
Cr2 C6 2.079(2) 2_553 ?
Cr2 C6 2.079(2) . ?
Fe1 N1 2.1526(18) . ?
Fe1 N7 2.1541(18) . ?
Fe1 N8 2.1907(19) . ?
Fe1 O5 2.1919(16) . ?
Fe1 N9 2.2017(18) . ?
Fe1 O1 2.2577(15) . ?
Fe1 O2 2.3009(16) . ?
Fe2 N4 2.1265(19) . ?
Fe2 N10 2.141(2) . ?
Fe2 O6 2.1643(19) . ?
Fe2 N11 2.195(2) . ?
Fe2 N12 2.209(2) . ?
Fe2 O4 2.2549(17) . ?
Fe2 O3 2.2978(19) . ?
Cl1 O91 1.304(13) . ?
Cl1 O9 1.400(3) . ?
Cl1 O7 1.401(2) . ?
Cl1 O10 1.403(3) . ?
Cl1 O71 1.446(9) . ?
Cl1 O8 1.455(3) . ?
Cl1 O81 1.549(14) . ?
Cl1 O101 1.606(8) . ?
N1 C1 1.157(3) . ?
N2 C2 1.148(3) . ?
N3 C3 1.144(3) . ?
N4 C4 1.151(3) . ?
N5 C5 1.153(3) . ?
N6 C6 1.151(3) . ?
N7 C9 1.337(3) . ?
N7 C20 1.347(3) . ?
N8 C10 1.275(3) . ?
N8 C12 1.463(3) . ?
N9 C18 1.274(3) . ?
N9 C17 1.460(3) . ?
N10 C24 1.336(3) . ?
N10 C35 1.344(3) . ?
N11 C25 1.283(3) . ?
N11 C27 1.463(3) . ?
N12 C33 1.277(4) . ?
N12 C32 1.468(3) . ?
O1 C13 1.433(3) . ?
O1 C14 1.433(3) . ?
O2 C15 1.434(3) . ?
O2 C16 1.436(3) . ?
O3 C28 1.429(3) . ?
O3 C29 1.436(3) . ?
O4 C30 1.433(4) . ?
O4 C31 1.434(3) . ?
C7 C8 1.384(4) . ?
C7 C21 1.393(4) . ?
C8 C9 1.396(3) . ?
C9 C10 1.490(3) . ?
C10 C11 1.490(3) . ?
C12 C13 1.512(3) . ?
C14 C15 1.498(3) . ?
C16 C17 1.511(3) . ?
C18 C20 1.494(3) . ?
C18 C19 1.496(3) . ?
C20 C21 1.387(3) . ?
C22 C36 1.380(4) . ?
C22 C23 1.394(4) . ?
C23 C24 1.394(3) . ?
C24 C25 1.496(3) . ?
C25 C26 1.492(3) . ?
C27 C28 1.513(3) . ?
C29 C30 1.492(4) . ?
C31 C32 1.507(4) . ?
C33 C35 1.498(4) . ?
C33 C34 1.501(4) . ?
C35 C36 1.390(4) . ?
O13 O14 1.090(12) . ?
